data_7241053
loop_
_publ_author_name
'Tervola, Essi'
'Truong, Khai-Nghi'
'Ward, Jas S.'
'Priimagi, Arri'
'Rissanen, Kari'

_publ_section_title
;
 Fluorescence enhancement of quinolines by protonation
;
_journal_issue 49
_journal_name_full 'RSC Advances'
_journal_page_first 29385
_journal_page_last 29393
_journal_paper_doi 10.1039/D0RA04691D
_journal_volume 10
_journal_year 2020
_chemical_formula_moiety 'C9 H8 N, C2 F3 O2'
_chemical_formula_sum 'C11 H8 F3 N O2'
_chemical_formula_weight 243.18
_chemical_name_common Isoquinoline+Trifluoroacetate
_chemical_name_systematic 1
_space_group_crystal_system triclinic
_space_group_IT_number 2
_space_group_name_Hall '-P 1'
_space_group_name_H-M_alt 'P -1'
_atom_sites_solution_hydrogens geom
_audit_creation_method SHELXL-2017/1
_audit_update_record
;
2020-07-10 deposited with the CCDC.	2020-07-24 downloaded from the CCDC.
;
_cell_angle_alpha 78.8360(10)
_cell_angle_beta 80.287(2)
_cell_angle_gamma 80.584(2)
_cell_formula_units_Z 2
_cell_length_a 4.7905(3)
_cell_length_b 10.1855(7)
_cell_length_c 11.2559(9)
_cell_measurement_reflns_used 1744
_cell_measurement_temperature 170(2)
_cell_measurement_theta_max 27.878
_cell_measurement_theta_min 0.407
_cell_volume 526.21(6)
_computing_cell_refinement 'HKL Scalepack (Otwinowski & Minor 1997)'
_computing_data_collection 'Collect (Bruker AXS BV, 1997-2004)'
_computing_data_reduction 'HKL Denzo and Scalepack (Otwinowski & Minor 1997)'
_computing_molecular_graphics 'PLATON (Spek, 2009)'
_computing_structure_refinement 'SHELXL-2017/1 (Sheldrick, 2017)'
_computing_structure_solution 'SHELXT 2014/5 (Sheldrick, 2014)'
_diffrn_ambient_temperature 170(2)
_diffrn_measured_fraction_theta_full 0.997
_diffrn_measured_fraction_theta_max 0.995
_diffrn_measurement_device '95mm CCD camera on \k-goniostat'
_diffrn_measurement_device_type KappaCCD
_diffrn_measurement_method CCD
_diffrn_radiation_monochromator 'horizonally mounted graphite crystal'
_diffrn_radiation_type MoK\a
_diffrn_radiation_wavelength 0.71073
_diffrn_reflns_av_R_equivalents 0.0490
_diffrn_reflns_av_unetI/netI 0.0894
_diffrn_reflns_Laue_measured_fraction_full 0.997
_diffrn_reflns_Laue_measured_fraction_max 0.995
_diffrn_reflns_limit_h_max 5
_diffrn_reflns_limit_h_min -5
_diffrn_reflns_limit_k_max 12
_diffrn_reflns_limit_k_min -11
_diffrn_reflns_limit_l_max 13
_diffrn_reflns_limit_l_min -13
_diffrn_reflns_number 4832
_diffrn_reflns_point_group_measured_fraction_full 0.997
_diffrn_reflns_point_group_measured_fraction_max 0.995
_diffrn_reflns_theta_full 25.242
_diffrn_reflns_theta_max 26.240
_diffrn_reflns_theta_min 3.002
_exptl_absorpt_coefficient_mu 0.141
_exptl_absorpt_correction_T_max 0.7459
_exptl_absorpt_correction_T_min 0.6256
_exptl_absorpt_correction_type multi-scan
_exptl_absorpt_process_details SADABS
_exptl_crystal_colour colourless
_exptl_crystal_density_diffrn 1.535
_exptl_crystal_description plate
_exptl_crystal_F_000 248
_exptl_crystal_size_max 0.28
_exptl_crystal_size_mid 0.14
_exptl_crystal_size_min 0.06
_refine_diff_density_max 0.399
_refine_diff_density_min -0.260
_refine_diff_density_rms 0.055
_refine_ls_extinction_method none
_refine_ls_goodness_of_fit_ref 1.019
_refine_ls_hydrogen_treatment constr
_refine_ls_matrix_type full
_refine_ls_number_parameters 154
_refine_ls_number_reflns 2095
_refine_ls_number_restraints 0
_refine_ls_restrained_S_all 1.019
_refine_ls_R_factor_all 0.1334
_refine_ls_R_factor_gt 0.0721
_refine_ls_shift/su_max 0.000
_refine_ls_shift/su_mean 0.000
_refine_ls_structure_factor_coef Fsqd
_refine_ls_weighting_details 'w=1/[\s^2^(Fo^2^)+(0.0463P)^2^+0.6253P] where P=(Fo^2^+2Fc^2^)/3'
_refine_ls_weighting_scheme calc
_refine_ls_wR_factor_gt 0.1429
_refine_ls_wR_factor_ref 0.1688
_reflns_Friedel_coverage 0.000
_reflns_number_gt 1219
_reflns_number_total 2095
_reflns_threshold_expression 'I > 2\s(I)'
_cod_data_source_file d0ra04691d2.cif
_cod_data_source_block 1
_cod_depositor_comments 'Adding full bibliography for 7241053--7241066.cif.'
_cod_database_code 7241053
_shelx_shelxl_version_number 2017/1
_shelx_space_group_comment
;
The symmetry employed for this shelxl refinement is uniquely defined
by the following loop, which should always be used as a source of
symmetry information in preference to the above space-group names.
They are only intended as comments.
;
_shelx_estimated_absorpt_t_min 0.962
_shelx_estimated_absorpt_t_max 0.992

loop_
_space_group_symop_operation_xyz
'x, y, z'
'-x, -y, -z'

loop_
_atom_site_label
_atom_site_type_symbol
_atom_site_fract_x
_atom_site_fract_y
_atom_site_fract_z
_atom_site_U_iso_or_equiv
_atom_site_adp_type
_atom_site_occupancy
_atom_site_site_symmetry_order
_atom_site_calc_flag
_atom_site_refinement_flags_posn
_atom_site_refinement_flags_adp
_atom_site_refinement_flags_occupancy
_atom_site_disorder_assembly
_atom_site_disorder_group
N2 N 0.8122(6) 0.4261(3) 0.1880(3) 0.0344(7) Uani 1 1 d . . . . .
H2N H 0.637033 0.497115 0.167769 0.041 Uiso 1 1 calc R U . . .
C1 C 0.8962(7) 0.4120(3) 0.2961(3) 0.0320(8) Uani 1 1 d . . . . .
H1 H 0.796384 0.467018 0.353103 0.038 Uiso 1 1 calc R U . . .
C3 C 0.9472(7) 0.3508(4) 0.1019(3) 0.0350(8) Uani 1 1 d . . . . .
H3 H 0.881097 0.363620 0.024931 0.042 Uiso 1 1 calc R U . . .
C4 C 1.1756(7) 0.2578(4) 0.1264(3) 0.0340(8) Uani 1 1 d . . . . .
H4 H 1.270001 0.205912 0.066041 0.041 Uiso 1 1 calc R U . . .
C4A C 1.2749(7) 0.2372(3) 0.2403(3) 0.0305(8) Uani 1 1 d . . . . .
C5 C 1.5095(6) 0.1396(3) 0.2726(3) 0.0342(8) Uani 1 1 d . . . . .
H5 H 1.607491 0.083162 0.216508 0.041 Uiso 1 1 calc R U . . .
C6 C 1.5930(7) 0.1275(4) 0.3837(3) 0.0384(9) Uani 1 1 d . . . . .
H6 H 1.752652 0.063144 0.403783 0.046 Uiso 1 1 calc R U . . .
C7 C 1.4504(7) 0.2073(4) 0.4705(3) 0.0400(9) Uani 1 1 d . . . . .
H7 H 1.514009 0.196363 0.547813 0.048 Uiso 1 1 calc R U . . .
C8 C 1.2212(7) 0.3002(4) 0.4435(3) 0.0378(9) Uani 1 1 d . . . . .
H8 H 1.123039 0.353457 0.502214 0.045 Uiso 1 1 calc R U . . .
C8A C 1.1305(6) 0.3171(3) 0.3283(3) 0.0299(8) Uani 1 1 d . . . . .
F1 F -0.1221(5) 0.8076(3) 0.1673(3) 0.1016(12) Uani 1 1 d . . . . .
F2 F 0.2523(6) 0.8910(3) 0.0876(3) 0.0955(11) Uani 1 1 d . . . . .
F3 F 0.1000(6) 0.8947(3) 0.2718(3) 0.0823(9) Uani 1 1 d . . . . .
O1 O 0.3870(5) 0.6173(2) 0.1318(2) 0.0412(7) Uani 1 1 d . . . . .
O2 O 0.3494(6) 0.6433(3) 0.3273(2) 0.0526(8) Uani 1 1 d . . . . .
C9 C 0.3087(7) 0.6784(4) 0.2213(3) 0.0357(9) Uani 1 1 d . . . . .
C10 C 0.1331(7) 0.8176(4) 0.1873(4) 0.0416(9) Uani 1 1 d . . . . .

loop_
_atom_site_aniso_label
_atom_site_aniso_U_11
_atom_site_aniso_U_22
_atom_site_aniso_U_33
_atom_site_aniso_U_23
_atom_site_aniso_U_13
_atom_site_aniso_U_12
N2 0.0308(15) 0.0286(17) 0.0435(18) -0.0056(14) -0.0058(13) -0.0031(12)
C1 0.0319(18) 0.029(2) 0.037(2) -0.0121(16) 0.0009(15) -0.0061(15)
C3 0.0377(19) 0.036(2) 0.032(2) -0.0069(16) -0.0045(15) -0.0062(16)
C4 0.0310(18) 0.035(2) 0.036(2) -0.0113(16) 0.0027(15) -0.0048(15)
C4A 0.0304(17) 0.0259(19) 0.035(2) -0.0056(16) -0.0002(15) -0.0083(14)
C5 0.0289(18) 0.030(2) 0.043(2) -0.0060(16) -0.0005(15) -0.0057(15)
C6 0.0358(19) 0.031(2) 0.048(2) -0.0002(18) -0.0103(17) -0.0057(16)
C7 0.045(2) 0.039(2) 0.038(2) -0.0034(18) -0.0083(17) -0.0122(17)
C8 0.041(2) 0.036(2) 0.038(2) -0.0107(17) -0.0020(16) -0.0083(17)
C8A 0.0288(17) 0.0262(19) 0.034(2) -0.0045(16) 0.0026(14) -0.0089(14)
F1 0.0460(15) 0.075(2) 0.196(4) -0.040(2) -0.0537(18) 0.0131(13)
F2 0.108(2) 0.0536(18) 0.086(2) 0.0207(15) 0.0206(17) 0.0264(16)
F3 0.117(2) 0.0526(17) 0.0824(19) -0.0401(15) -0.0347(16) 0.0290(15)
O1 0.0449(14) 0.0393(16) 0.0399(15) -0.0163(13) -0.0092(12) 0.0076(11)
O2 0.0683(19) 0.0500(18) 0.0378(16) -0.0110(13) -0.0124(14) 0.0064(14)
C9 0.0315(18) 0.035(2) 0.043(2) -0.0113(18) -0.0029(16) -0.0072(15)
C10 0.036(2) 0.040(2) 0.051(3) -0.019(2) -0.0041(17) -0.0005(17)

loop_
_atom_type_symbol
_atom_type_description
_atom_type_scat_dispersion_real
_atom_type_scat_dispersion_imag
_atom_type_scat_source
C C 0.0033 0.0016 'International Tables Vol C Tables 4.2.6.8 and 6.1.1.4'
H H 0.0000 0.0000 'International Tables Vol C Tables 4.2.6.8 and 6.1.1.4'
N N 0.0061 0.0033 'International Tables Vol C Tables 4.2.6.8 and 6.1.1.4'
O O 0.0106 0.0060 'International Tables Vol C Tables 4.2.6.8 and 6.1.1.4'
F F 0.0171 0.0103 'International Tables Vol C Tables 4.2.6.8 and 6.1.1.4'

loop_
_geom_angle_atom_site_label_1
_geom_angle_atom_site_label_2
_geom_angle_atom_site_label_3
_geom_angle
_geom_angle_site_symmetry_1
_geom_angle_site_symmetry_3
_geom_angle_publ_flag
C1 N2 C3 122.3(3) . . ?
C1 N2 H2N 118.8 . . ?
C3 N2 H2N 118.8 . . ?
N2 C1 C8A 121.1(3) . . ?
N2 C1 H1 119.4 . . ?
C8A C1 H1 119.4 . . ?
C4 C3 N2 119.8(3) . . ?
C4 C3 H3 120.1 . . ?
N2 C3 H3 120.1 . . ?
C3 C4 C4A 120.7(3) . . ?
C3 C4 H4 119.6 . . ?
C4A C4 H4 119.6 . . ?
C4 C4A C5 123.5(3) . . ?
C4 C4A C8A 118.3(3) . . ?
C5 C4A C8A 118.2(3) . . ?
C6 C5 C4A 119.7(3) . . ?
C6 C5 H5 120.2 . . ?
C4A C5 H5 120.2 . . ?
C5 C6 C7 122.0(3) . . ?
C5 C6 H6 119.0 . . ?
C7 C6 H6 119.0 . . ?
C8 C7 C6 119.9(3) . . ?
C8 C7 H7 120.1 . . ?
C6 C7 H7 120.1 . . ?
C7 C8 C8A 119.8(3) . . ?
C7 C8 H8 120.1 . . ?
C8A C8 H8 120.1 . . ?
C1 C8A C8 121.8(3) . . ?
C1 C8A C4A 117.7(3) . . ?
C8 C8A C4A 120.5(3) . . ?
O2 C9 O1 129.8(3) . . ?
O2 C9 C10 117.4(3) . . ?
O1 C9 C10 112.8(3) . . ?
F1 C10 F2 106.3(4) . . ?
F1 C10 F3 106.8(3) . . ?
F2 C10 F3 104.2(3) . . ?
F1 C10 C9 112.1(3) . . ?
F2 C10 C9 113.1(3) . . ?
F3 C10 C9 113.6(3) . . ?

loop_
_geom_bond_atom_site_label_1
_geom_bond_atom_site_label_2
_geom_bond_distance
_geom_bond_site_symmetry_2
_geom_bond_publ_flag
N2 C1 1.319(4) . ?
N2 C3 1.364(4) . ?
N2 H2N 1.0400 . ?
C1 C8A 1.405(4) . ?
C1 H1 0.9500 . ?
C3 C4 1.354(5) . ?
C3 H3 0.9500 . ?
C4 C4A 1.409(5) . ?
C4 H4 0.9500 . ?
C4A C5 1.419(4) . ?
C4A C8A 1.420(4) . ?
C5 C6 1.354(5) . ?
C5 H5 0.9500 . ?
C6 C7 1.408(5) . ?
C6 H6 0.9500 . ?
C7 C8 1.362(5) . ?
C7 H7 0.9500 . ?
C8 C8A 1.407(5) . ?
C8 H8 0.9500 . ?
F1 C10 1.303(4) . ?
F2 C10 1.320(4) . ?
F3 C10 1.321(4) . ?
O1 C9 1.258(4) . ?
O2 C9 1.217(4) . ?
C9 C10 1.540(5) . ?
